data_2230195
loop_
_publ_author_name
'Hu, Jun-yi'
'Xu, Ying-qian'
'Xu, Guo-bo'
'Wang, Kang'
'Lei, Peng'

_publ_section_title
;
 3\b-Acetoxy-12-oxoolean-28-oic acid benzyl ester
;
_journal_coeditor_code YK2003
_journal_issue 5
_journal_name_full 'Acta Crystallographica Section E'
_journal_page_first o1027
_journal_paper_doi 10.1107/S1600536811010968
_journal_volume 67
_journal_year 2011
_chemical_formula_iupac 'C39 H56 O5'
_chemical_formula_moiety 'C39 H56 O5'
_chemical_formula_sum 'C39 H56 O5'
_chemical_formula_weight 604.84
_chemical_name_systematic
;
3\b-Acetoxy-12-oxoolean-28-oic acid benzyl ester
;
_space_group_IT_number 19
_symmetry_cell_setting orthorhombic
_symmetry_space_group_name_Hall 'P 2ac 2ab'
_symmetry_space_group_name_H-M 'P 21 21 21'
_atom_sites_solution_hydrogens geom
_atom_sites_solution_primary direct
_atom_sites_solution_secondary difmap
_cell_angle_alpha 90.00
_cell_angle_beta 90.00
_cell_angle_gamma 90.00
_cell_formula_units_Z 4
_cell_length_a 6.9775(3)
_cell_length_b 12.4235(5)
_cell_length_c 39.1480(16)
_cell_measurement_reflns_used 6474
_cell_measurement_temperature 113(2)
_cell_measurement_theta_max 27.9
_cell_measurement_theta_min 1.7
_cell_volume 3393.5(2)
_computing_cell_refinement 'CrystalClear (Rigaku/MSC, 2005)'
_computing_data_collection 'CrystalClear (Rigaku/MSC, 2005)'
_computing_data_reduction 'CrystalClear (Rigaku/MSC, 2005)'
_computing_molecular_graphics 'SHELXTL  (Sheldrick, 2008)'
_computing_publication_material 'SHELXTL (Sheldrick, 2008)'
_computing_structure_refinement 'SHELXL97 (Sheldrick, 2008)'
_computing_structure_solution 'SHELXS97 (Sheldrick, 2008)'
_diffrn_ambient_temperature 113(2)
_diffrn_detector_area_resol_mean 7.31
_diffrn_measured_fraction_theta_full 1.000
_diffrn_measured_fraction_theta_max 1.000
_diffrn_measurement_device_type 'Rigaku Saturn'
_diffrn_measurement_method '\w scans'
_diffrn_radiation_monochromator confocal
_diffrn_radiation_source 'rotating anode'
_diffrn_radiation_type 'Mo K\a'
_diffrn_radiation_wavelength 0.71073
_diffrn_reflns_av_R_equivalents 0.0609
_diffrn_reflns_av_sigmaI/netI 0.0388
_diffrn_reflns_limit_h_max 9
_diffrn_reflns_limit_h_min -8
_diffrn_reflns_limit_k_max 16
_diffrn_reflns_limit_k_min -16
_diffrn_reflns_limit_l_max 51
_diffrn_reflns_limit_l_min -48
_diffrn_reflns_number 31130
_diffrn_reflns_theta_full 27.88
_diffrn_reflns_theta_max 27.88
_diffrn_reflns_theta_min 1.72
_diffrn_standards_decay_% 0
_diffrn_standards_interval_count 0
_diffrn_standards_interval_time 0
_diffrn_standards_number 0
_exptl_absorpt_coefficient_mu 0.076
_exptl_absorpt_correction_T_max 0.991
_exptl_absorpt_correction_T_min 0.980
_exptl_absorpt_correction_type multi-scan
_exptl_absorpt_process_details crystalclear
_exptl_crystal_colour colourless
_exptl_crystal_density_diffrn 1.184
_exptl_crystal_density_method 'not measured'
_exptl_crystal_description block
_exptl_crystal_F_000 1320
_exptl_crystal_size_max 0.16
_exptl_crystal_size_mid 0.14
_exptl_crystal_size_min 0.12
_refine_diff_density_max 0.244
_refine_diff_density_min -0.181
_refine_ls_abs_structure_details 'None, Friedel Pairs merged'
_refine_ls_extinction_coef 0.0053(7)
_refine_ls_extinction_expression Fc^*^=kFc[1+0.001xFc^2^\l^3^/sin(2\q)]^-1/4^
_refine_ls_extinction_method SHELXL
_refine_ls_goodness_of_fit_ref 1.094
_refine_ls_hydrogen_treatment constr
_refine_ls_matrix_type full
_refine_ls_number_parameters 406
_refine_ls_number_reflns 4606
_refine_ls_number_restraints 0
_refine_ls_restrained_S_all 1.094
_refine_ls_R_factor_all 0.0565
_refine_ls_R_factor_gt 0.0498
_refine_ls_shift/su_max 0.001
_refine_ls_shift/su_mean 0.000
_refine_ls_structure_factor_coef Fsqd
_refine_ls_weighting_details 'w=1/[\s^2^(Fo^2^)+(0.0532P)^2^+0.4893P] where P=(Fo^2^+2Fc^2^)/3'
_refine_ls_weighting_scheme calc
_refine_ls_wR_factor_gt 0.1106
_refine_ls_wR_factor_ref 0.1143
_reflns_number_gt 4201
_reflns_number_total 4606
_reflns_threshold_expression I>2\s(I)
_cod_data_source_file yk2003.cif
_cod_data_source_block I
_cod_database_code 2230195
_cod_database_fobs_code 2230195

loop_
_symmetry_equiv_pos_as_xyz
'x, y, z'
'x+1/2, -y+1/2, -z'
'-x, y+1/2, -z+1/2'
'-x+1/2, -y, z+1/2'

loop_
_atom_site_type_symbol
_atom_site_label
_atom_site_fract_x
_atom_site_fract_y
_atom_site_fract_z
_atom_site_U_iso_or_equiv
_atom_site_adp_type
_atom_site_calc_flag
_atom_site_refinement_flags
_atom_site_occupancy
_atom_site_disorder_assembly
_atom_site_disorder_group
O O1 0.9465(2) 0.71768(14) 0.64283(4) 0.0274(4) Uani d . 1 . .
O O2 1.2672(3) 0.74643(14) 0.64732(5) 0.0335(4) Uani d . 1 . .
O O3 0.6349(3) 0.89260(13) 0.85384(4) 0.0277(4) Uani d . 1 . .
O O4 0.3626(3) 0.60770(14) 0.90948(5) 0.0315(4) Uani d . 1 . .
O O5 0.5121(3) 0.45703(13) 0.92650(5) 0.0314(4) Uani d . 1 . .
C C1 0.7536(4) 0.80684(18) 0.72827(6) 0.0250(5) Uani d . 1 . .
H H1A 0.6580 0.8629 0.7340 0.030 Uiso calc R 1 . .
H H1B 0.8770 0.8280 0.7388 0.030 Uiso calc R 1 . .
C C2 0.7781(4) 0.80269(19) 0.68926(6) 0.0267(5) Uani d . 1 . .
H H2A 0.6533 0.7870 0.6783 0.032 Uiso calc R 1 . .
H H2B 0.8236 0.8733 0.6808 0.032 Uiso calc R 1 . .
C C3 0.9216(4) 0.71608(18) 0.67993(5) 0.0242(5) Uani d . 1 . .
H H3 1.0471 0.7333 0.6910 0.029 Uiso calc R 1 . .
C C4 0.8594(4) 0.60222(18) 0.69087(6) 0.0240(5) Uani d . 1 . .
C C5 0.8254(3) 0.60835(17) 0.73047(6) 0.0224(5) Uani d . 1 . .
H H5 0.9535 0.6277 0.7401 0.027 Uiso calc R 1 . .
C C6 0.6882(3) 0.69845(18) 0.74376(6) 0.0217(5) Uani d . 1 . .
C C7 0.7249(3) 0.70419(16) 0.78349(5) 0.0211(5) Uani d . 1 . .
H H7 0.8628 0.7250 0.7856 0.025 Uiso calc R 1 . .
C C8 0.7082(3) 0.59695(17) 0.80415(6) 0.0209(5) Uani d . 1 . .
C C9 0.8147(4) 0.50465(17) 0.78578(6) 0.0257(5) Uani d . 1 . .
H H9A 0.9541 0.5134 0.7895 0.031 Uiso calc R 1 . .
H H9B 0.7757 0.4353 0.7961 0.031 Uiso calc R 1 . .
C C10 0.7762(4) 0.50003(17) 0.74724(6) 0.0260(5) Uani d . 1 . .
H H10A 0.6396 0.4829 0.7432 0.031 Uiso calc R 1 . .
H H10B 0.8547 0.4423 0.7368 0.031 Uiso calc R 1 . .
C C11 0.6151(4) 0.79569(18) 0.80144(6) 0.0250(5) Uani d . 1 . .
H H11A 0.6530 0.8647 0.7908 0.030 Uiso calc R 1 . .
H H11B 0.4765 0.7855 0.7971 0.030 Uiso calc R 1 . .
C C12 0.6455(3) 0.80507(17) 0.83995(6) 0.0216(5) Uani d . 1 . .
C C13 0.6707(3) 0.70130(17) 0.85983(5) 0.0202(5) Uani d . 1 . .
H H13 0.5409 0.6672 0.8594 0.024 Uiso calc R 1 . .
C C14 0.8015(3) 0.61930(17) 0.84082(6) 0.0209(5) Uani d . 1 . .
C C15 0.8127(4) 0.51426(17) 0.86228(6) 0.0236(5) Uani d . 1 . .
H H15A 0.6891 0.4756 0.8603 0.028 Uiso calc R 1 . .
H H15B 0.9136 0.4674 0.8526 0.028 Uiso calc R 1 . .
C C16 0.8564(4) 0.53346(18) 0.90039(6) 0.0246(5) Uani d . 1 . .
H H16A 0.8545 0.4636 0.9126 0.030 Uiso calc R 1 . .
H H16B 0.9867 0.5641 0.9026 0.030 Uiso calc R 1 . .
C C17 0.7116(3) 0.61004(18) 0.91721(6) 0.0222(5) Uani d . 1 . .
C C18 0.7123(3) 0.71981(17) 0.89836(5) 0.0204(5) Uani d . 1 . .
H H18 0.6031 0.7628 0.9077 0.025 Uiso calc R 1 . .
C C19 0.8967(4) 0.78302(18) 0.90615(6) 0.0239(5) Uani d . 1 . .
H H19A 0.8898 0.8535 0.8944 0.029 Uiso calc R 1 . .
H H19B 1.0070 0.7432 0.8965 0.029 Uiso calc R 1 . .
C C20 0.9346(4) 0.8027(2) 0.94448(6) 0.0275(5) Uani d . 1 . .
C C21 0.9352(4) 0.6923(2) 0.96255(6) 0.0286(5) Uani d . 1 . .
H H21A 1.0479 0.6506 0.9547 0.034 Uiso calc R 1 . .
H H21B 0.9485 0.7037 0.9875 0.034 Uiso calc R 1 . .
C C22 0.7538(4) 0.62654(18) 0.95579(6) 0.0262(5) Uani d . 1 . .
H H22A 0.6433 0.6635 0.9665 0.031 Uiso calc R 1 . .
H H22B 0.7672 0.5552 0.9668 0.031 Uiso calc R 1 . .
C C23 1.0282(4) 0.52563(19) 0.68376(6) 0.0310(6) Uani d . 1 . .
H H23A 1.0650 0.5309 0.6597 0.046 Uiso calc R 1 . .
H H23B 0.9897 0.4515 0.6889 0.046 Uiso calc R 1 . .
H H23C 1.1374 0.5457 0.6982 0.046 Uiso calc R 1 . .
C C24 0.6862(4) 0.5619(2) 0.67035(6) 0.0311(6) Uani d . 1 . .
H H24A 0.5830 0.6153 0.6715 0.047 Uiso calc R 1 . .
H H24B 0.6413 0.4936 0.6800 0.047 Uiso calc R 1 . .
H H24C 0.7237 0.5511 0.6465 0.047 Uiso calc R 1 . .
C C25 0.4751(4) 0.6817(2) 0.73452(6) 0.0286(5) Uani d . 1 . .
H H25A 0.4432 0.6051 0.7363 0.043 Uiso calc R 1 . .
H H25B 0.4522 0.7065 0.7111 0.043 Uiso calc R 1 . .
H H25C 0.3946 0.7229 0.7503 0.043 Uiso calc R 1 . .
C C26 0.4960(4) 0.56045(19) 0.80771(6) 0.0276(5) Uani d . 1 . .
H H26A 0.4524 0.5294 0.7860 0.041 Uiso calc R 1 . .
H H26B 0.4160 0.6226 0.8135 0.041 Uiso calc R 1 . .
H H26C 0.4860 0.5062 0.8258 0.041 Uiso calc R 1 . .
C C27 1.0085(3) 0.66348(18) 0.83667(6) 0.0232(5) Uani d . 1 . .
H H27A 1.0857 0.6423 0.8565 0.035 Uiso calc R 1 . .
H H27B 1.0046 0.7422 0.8351 0.035 Uiso calc R 1 . .
H H27C 1.0658 0.6338 0.8158 0.035 Uiso calc R 1 . .
C C28 0.5095(4) 0.56109(18) 0.91635(6) 0.0252(5) Uani d . 1 . .
C C29 1.1334(4) 0.8542(2) 0.94813(7) 0.0374(7) Uani d . 1 . .
H H29A 1.1345 0.9240 0.9365 0.056 Uiso calc R 1 . .
H H29B 1.2300 0.8070 0.9378 0.056 Uiso calc R 1 . .
H H29C 1.1626 0.8646 0.9724 0.056 Uiso calc R 1 . .
C C30 0.7847(4) 0.8789(2) 0.96021(6) 0.0360(6) Uani d . 1 . .
H H30A 0.8141 0.8902 0.9844 0.054 Uiso calc R 1 . .
H H30B 0.6569 0.8469 0.9580 0.054 Uiso calc R 1 . .
H H30C 0.7877 0.9481 0.9482 0.054 Uiso calc R 1 . .
C C31 0.3242(4) 0.4050(2) 0.92880(8) 0.0384(7) Uani d . 1 . .
H H31A 0.2654 0.3995 0.9059 0.046 Uiso calc R 1 . .
H H31B 0.2378 0.4475 0.9437 0.046 Uiso calc R 1 . .
C C32 0.3546(4) 0.29481(19) 0.94361(7) 0.0304(6) Uani d . 1 . .
C C33 0.3912(4) 0.2077(2) 0.92240(7) 0.0326(6) Uani d . 1 . .
H H33 0.3971 0.2183 0.8984 0.039 Uiso calc R 1 . .
C C34 0.4195(4) 0.1051(2) 0.93572(7) 0.0350(6) Uani d . 1 . .
H H34 0.4449 0.0461 0.9210 0.042 Uiso calc R 1 . .
C C35 0.4104(4) 0.0901(2) 0.97059(7) 0.0383(7) Uani d . 1 . .
H H35 0.4310 0.0204 0.9799 0.046 Uiso calc R 1 . .
C C36 0.3715(5) 0.1755(2) 0.99212(7) 0.0436(7) Uani d . 1 . .
H H36 0.3623 0.1642 1.0161 0.052 Uiso calc R 1 . .
C C37 0.3456(4) 0.2783(2) 0.97862(7) 0.0394(7) Uani d . 1 . .
H H37 0.3218 0.3373 0.9935 0.047 Uiso calc R 1 . .
C C38 1.1264(4) 0.72903(19) 0.63014(6) 0.0276(5) Uani d . 1 . .
C C39 1.1258(4) 0.7154(2) 0.59200(6) 0.0372(6) Uani d . 1 . .
H H39A 1.2318 0.7566 0.5821 0.056 Uiso calc R 1 . .
H H39B 1.0040 0.7416 0.5827 0.056 Uiso calc R 1 . .
H H39C 1.1412 0.6390 0.5864 0.056 Uiso calc R 1 . .

loop_
_atom_site_aniso_label
_atom_site_aniso_U_11
_atom_site_aniso_U_22
_atom_site_aniso_U_33
_atom_site_aniso_U_12
_atom_site_aniso_U_13
_atom_site_aniso_U_23
O1 0.0211(9) 0.0358(9) 0.0254(8) -0.0005(7) 0.0013(7) -0.0001(7)
O2 0.0235(10) 0.0373(10) 0.0396(10) -0.0029(8) 0.0000(8) 0.0018(8)
O3 0.0323(10) 0.0215(7) 0.0294(8) 0.0048(8) -0.0013(8) 0.0008(7)
O4 0.0194(9) 0.0304(9) 0.0448(10) 0.0015(8) 0.0003(8) 0.0097(8)
O5 0.0194(10) 0.0228(8) 0.0519(11) -0.0029(7) -0.0005(8) 0.0109(8)
C1 0.0280(13) 0.0216(11) 0.0253(11) 0.0038(10) -0.0015(10) 0.0005(9)
C2 0.0298(14) 0.0257(11) 0.0246(11) 0.0007(11) -0.0001(10) 0.0022(9)
C3 0.0230(13) 0.0275(11) 0.0222(11) -0.0019(10) -0.0010(9) -0.0012(9)
C4 0.0228(12) 0.0238(10) 0.0254(11) -0.0008(10) -0.0001(10) -0.0032(9)
C5 0.0221(13) 0.0194(10) 0.0259(11) 0.0016(10) -0.0034(10) -0.0003(9)
C6 0.0213(12) 0.0193(10) 0.0246(11) 0.0010(9) -0.0013(9) 0.0008(9)
C7 0.0212(12) 0.0160(9) 0.0260(11) 0.0025(9) -0.0020(9) 0.0008(8)
C8 0.0189(12) 0.0174(9) 0.0265(11) -0.0015(9) -0.0012(9) 0.0017(8)
C9 0.0333(14) 0.0162(10) 0.0278(12) 0.0015(10) -0.0020(11) -0.0004(9)
C10 0.0293(14) 0.0193(10) 0.0294(12) -0.0002(10) -0.0007(11) -0.0031(9)
C11 0.0245(13) 0.0238(11) 0.0267(11) 0.0047(10) -0.0031(10) 0.0042(9)
C12 0.0173(12) 0.0202(10) 0.0273(11) 0.0023(9) 0.0002(9) 0.0036(9)
C13 0.0183(12) 0.0187(9) 0.0237(10) 0.0007(9) -0.0012(9) 0.0019(8)
C14 0.0186(12) 0.0182(10) 0.0259(11) -0.0001(9) -0.0015(9) 0.0017(8)
C15 0.0228(13) 0.0197(10) 0.0283(12) 0.0028(9) 0.0005(10) 0.0030(9)
C16 0.0219(13) 0.0234(11) 0.0285(12) 0.0022(10) -0.0002(10) 0.0056(9)
C17 0.0182(12) 0.0210(10) 0.0276(11) -0.0015(9) -0.0017(9) 0.0033(9)
C18 0.0194(12) 0.0182(10) 0.0237(10) 0.0016(9) 0.0004(9) 0.0021(8)
C19 0.0244(13) 0.0226(11) 0.0248(11) -0.0009(10) -0.0001(10) 0.0024(9)
C20 0.0267(14) 0.0311(12) 0.0246(11) -0.0018(11) -0.0016(10) 0.0011(10)
C21 0.0277(14) 0.0337(13) 0.0245(11) -0.0022(11) -0.0042(10) 0.0027(10)
C22 0.0279(14) 0.0265(11) 0.0241(11) -0.0008(10) -0.0005(10) 0.0061(9)
C23 0.0331(15) 0.0277(12) 0.0321(13) 0.0029(11) 0.0023(11) -0.0036(10)
C24 0.0301(15) 0.0324(12) 0.0308(13) -0.0079(11) -0.0045(11) -0.0049(10)
C25 0.0240(13) 0.0334(12) 0.0283(12) 0.0022(11) -0.0040(10) 0.0003(10)
C26 0.0216(13) 0.0292(12) 0.0320(12) -0.0039(11) -0.0038(11) 0.0020(10)
C27 0.0180(12) 0.0249(10) 0.0267(11) 0.0007(10) 0.0002(10) 0.0017(9)
C28 0.0242(14) 0.0247(11) 0.0269(12) -0.0003(10) 0.0002(10) 0.0026(9)
C29 0.0408(17) 0.0415(14) 0.0300(13) -0.0147(13) -0.0062(13) 0.0002(11)
C30 0.0464(18) 0.0291(12) 0.0324(13) -0.0015(13) 0.0032(13) -0.0028(10)
C31 0.0182(14) 0.0337(13) 0.0634(18) -0.0061(12) -0.0007(13) 0.0156(13)
C32 0.0164(13) 0.0277(12) 0.0471(14) -0.0044(11) -0.0001(11) 0.0088(11)
C33 0.0228(14) 0.0357(13) 0.0394(14) -0.0028(11) 0.0000(11) 0.0079(12)
C34 0.0292(15) 0.0295(12) 0.0462(15) -0.0054(12) -0.0002(12) -0.0010(11)
C35 0.0344(17) 0.0305(13) 0.0500(17) -0.0054(12) -0.0004(13) 0.0100(12)
C36 0.052(2) 0.0412(15) 0.0375(14) -0.0041(15) 0.0039(14) 0.0095(12)
C37 0.0404(18) 0.0333(13) 0.0447(15) -0.0041(13) 0.0060(13) 0.0006(12)
C38 0.0220(13) 0.0239(11) 0.0370(13) 0.0023(10) 0.0025(11) 0.0024(10)
C39 0.0291(15) 0.0497(16) 0.0329(13) 0.0043(13) 0.0057(12) 0.0002(12)

loop_
_atom_type_symbol
_atom_type_description
_atom_type_scat_dispersion_real
_atom_type_scat_dispersion_imag
_atom_type_scat_source
C C 0.0033 0.0016
; International Tables
Vol. C, Tables 4.2.6.8 and 6.1.1.4
;
H H 0.0000 0.0000
; International Tables
Vol. C, Tables 4.2.6.8 and 6.1.1.4
;
O O 0.0106 0.0060
; International Tables
Vol. C, Tables 4.2.6.8 and 6.1.1.4
;

loop_
_geom_angle_atom_site_label_1
_geom_angle_atom_site_label_2
_geom_angle_atom_site_label_3
_geom_angle_site_symmetry_1
_geom_angle_site_symmetry_3
_geom_angle
_geom_angle_publ_flag
C38 O1 C3 . . 118.35(19) ?
C28 O5 C31 . . 115.34(19) ?
C2 C1 C6 . . 113.16(18) ?
C2 C1 H1A . . 108.9 ?
C6 C1 H1A . . 108.9 ?
C2 C1 H1B . . 108.9 ?
C6 C1 H1B . . 108.9 ?
H1A C1 H1B . . 107.8 ?
C3 C2 C1 . . 109.71(19) ?
C3 C2 H2A . . 109.7 ?
C1 C2 H2A . . 109.7 ?
C3 C2 H2B . . 109.7 ?
C1 C2 H2B . . 109.7 ?
H2A C2 H2B . . 108.2 ?
O1 C3 C2 . . 107.98(18) ?
O1 C3 C4 . . 108.78(18) ?
C2 C3 C4 . . 113.5(2) ?
O1 C3 H3 . . 108.8 ?
C2 C3 H3 . . 108.8 ?
C4 C3 H3 . . 108.8 ?
C24 C4 C23 . . 107.83(19) ?
C24 C4 C3 . . 112.1(2) ?
C23 C4 C3 . . 107.6(2) ?
C24 C4 C5 . . 114.4(2) ?
C23 C4 C5 . . 108.91(19) ?
C3 C4 C5 . . 105.82(17) ?
C10 C5 C6 . . 110.40(19) ?
C10 C5 C4 . . 114.42(18) ?
C6 C5 C4 . . 117.15(18) ?
C10 C5 H5 . . 104.4 ?
C6 C5 H5 . . 104.4 ?
C4 C5 H5 . . 104.4 ?
C25 C6 C1 . . 108.03(19) ?
C25 C6 C5 . . 114.53(19) ?
C1 C6 C5 . . 108.23(19) ?
C25 C6 C7 . . 113.15(19) ?
C1 C6 C7 . . 107.43(17) ?
C5 C6 C7 . . 105.16(17) ?
C11 C7 C8 . . 110.84(18) ?
C11 C7 C6 . . 113.74(18) ?
C8 C7 C6 . . 117.36(17) ?
C11 C7 H7 . . 104.5 ?
C8 C7 H7 . . 104.5 ?
C6 C7 H7 . . 104.5 ?
C9 C8 C26 . . 106.47(19) ?
C9 C8 C7 . . 110.85(18) ?
C26 C8 C7 . . 111.48(19) ?
C9 C8 C14 . . 110.53(18) ?
C26 C8 C14 . . 110.96(19) ?
C7 C8 C14 . . 106.62(17) ?
C10 C9 C8 . . 113.69(19) ?
C10 C9 H9A . . 108.8 ?
C8 C9 H9A . . 108.8 ?
C10 C9 H9B . . 108.8 ?
C8 C9 H9B . . 108.8 ?
H9A C9 H9B . . 107.7 ?
C9 C10 C5 . . 110.40(18) ?
C9 C10 H10A . . 109.6 ?
C5 C10 H10A . . 109.6 ?
C9 C10 H10B . . 109.6 ?
C5 C10 H10B . . 109.6 ?
H10A C10 H10B . . 108.1 ?
C12 C11 C7 . . 115.97(18) ?
C12 C11 H11A . . 108.3 ?
C7 C11 H11A . . 108.3 ?
C12 C11 H11B . . 108.3 ?
C7 C11 H11B . . 108.3 ?
H11A C11 H11B . . 107.4 ?
O3 C12 C13 . . 122.5(2) ?
O3 C12 C11 . . 120.04(19) ?
C13 C12 C11 . . 117.27(19) ?
C12 C13 C18 . . 113.23(17) ?
C12 C13 C14 . . 112.28(18) ?
C18 C13 C14 . . 116.85(18) ?
C12 C13 H13 . . 104.3 ?
C18 C13 H13 . . 104.3 ?
C14 C13 H13 . . 104.3 ?
C27 C14 C15 . . 107.85(18) ?
C27 C14 C13 . . 111.32(18) ?
C15 C14 C13 . . 108.69(18) ?
C27 C14 C8 . . 110.22(18) ?
C15 C14 C8 . . 111.08(17) ?
C13 C14 C8 . . 107.69(18) ?
C16 C15 C14 . . 113.79(18) ?
C16 C15 H15A . . 108.8 ?
C14 C15 H15A . . 108.8 ?
C16 C15 H15B . . 108.8 ?
C14 C15 H15B . . 108.8 ?
H15A C15 H15B . . 107.7 ?
C17 C16 C15 . . 112.36(19) ?
C17 C16 H16A . . 109.1 ?
C15 C16 H16A . . 109.1 ?
C17 C16 H16B . . 109.1 ?
C15 C16 H16B . . 109.1 ?
H16A C16 H16B . . 107.9 ?
C28 C17 C16 . . 110.44(19) ?
C28 C17 C18 . . 109.94(18) ?
C16 C17 C18 . . 109.78(18) ?
C28 C17 C22 . . 104.36(19) ?
C16 C17 C22 . . 111.95(19) ?
C18 C17 C22 . . 110.26(18) ?
C19 C18 C17 . . 110.94(18) ?
C19 C18 C13 . . 115.12(18) ?
C17 C18 C13 . . 109.36(17) ?
C19 C18 H18 . . 107.0 ?
C17 C18 H18 . . 107.0 ?
C13 C18 H18 . . 107.0 ?
C18 C19 C20 . . 114.63(19) ?
C18 C19 H19A . . 108.6 ?
C20 C19 H19A . . 108.6 ?
C18 C19 H19B . . 108.6 ?
C20 C19 H19B . . 108.6 ?
H19A C19 H19B . . 107.6 ?
C29 C20 C30 . . 108.7(2) ?
C29 C20 C19 . . 108.1(2) ?
C30 C20 C19 . . 111.7(2) ?
C29 C20 C21 . . 109.0(2) ?
C30 C20 C21 . . 111.4(2) ?
C19 C20 C21 . . 107.8(2) ?
C22 C21 C20 . . 113.1(2) ?
C22 C21 H21A . . 109.0 ?
C20 C21 H21A . . 109.0 ?
C22 C21 H21B . . 109.0 ?
C20 C21 H21B . . 109.0 ?
H21A C21 H21B . . 107.8 ?
C21 C22 C17 . . 113.34(19) ?
C21 C22 H22A . . 108.9 ?
C17 C22 H22A . . 108.9 ?
C21 C22 H22B . . 108.9 ?
C17 C22 H22B . . 108.9 ?
H22A C22 H22B . . 107.7 ?
C4 C23 H23A . . 109.5 ?
C4 C23 H23B . . 109.5 ?
H23A C23 H23B . . 109.5 ?
C4 C23 H23C . . 109.5 ?
H23A C23 H23C . . 109.5 ?
H23B C23 H23C . . 109.5 ?
C4 C24 H24A . . 109.5 ?
C4 C24 H24B . . 109.5 ?
H24A C24 H24B . . 109.5 ?
C4 C24 H24C . . 109.5 ?
H24A C24 H24C . . 109.5 ?
H24B C24 H24C . . 109.5 ?
C6 C25 H25A . . 109.5 ?
C6 C25 H25B . . 109.5 ?
H25A C25 H25B . . 109.5 ?
C6 C25 H25C . . 109.5 ?
H25A C25 H25C . . 109.5 ?
H25B C25 H25C . . 109.5 ?
C8 C26 H26A . . 109.5 ?
C8 C26 H26B . . 109.5 ?
H26A C26 H26B . . 109.5 ?
C8 C26 H26C . . 109.5 ?
H26A C26 H26C . . 109.5 ?
H26B C26 H26C . . 109.5 ?
C14 C27 H27A . . 109.5 ?
C14 C27 H27B . . 109.5 ?
H27A C27 H27B . . 109.5 ?
C14 C27 H27C . . 109.5 ?
H27A C27 H27C . . 109.5 ?
H27B C27 H27C . . 109.5 ?
O4 C28 O5 . . 122.3(2) ?
O4 C28 C17 . . 126.5(2) ?
O5 C28 C17 . . 111.1(2) ?
C20 C29 H29A . . 109.5 ?
C20 C29 H29B . . 109.5 ?
H29A C29 H29B . . 109.5 ?
C20 C29 H29C . . 109.5 ?
H29A C29 H29C . . 109.5 ?
H29B C29 H29C . . 109.5 ?
C20 C30 H30A . . 109.5 ?
C20 C30 H30B . . 109.5 ?
H30A C30 H30B . . 109.5 ?
C20 C30 H30C . . 109.5 ?
H30A C30 H30C . . 109.5 ?
H30B C30 H30C . . 109.5 ?
O5 C31 C32 . . 107.4(2) ?
O5 C31 H31A . . 110.2 ?
C32 C31 H31A . . 110.2 ?
O5 C31 H31B . . 110.2 ?
C32 C31 H31B . . 110.2 ?
H31A C31 H31B . . 108.5 ?
C37 C32 C33 . . 119.0(2) ?
C37 C32 C31 . . 120.7(3) ?
C33 C32 C31 . . 120.4(2) ?
C32 C33 C34 . . 121.1(2) ?
C32 C33 H33 . . 119.5 ?
C34 C33 H33 . . 119.5 ?
C35 C34 C33 . . 119.2(3) ?
C35 C34 H34 . . 120.4 ?
C33 C34 H34 . . 120.4 ?
C34 C35 C36 . . 120.6(3) ?
C34 C35 H35 . . 119.7 ?
C36 C35 H35 . . 119.7 ?
C35 C36 C37 . . 119.8(3) ?
C35 C36 H36 . . 120.1 ?
C37 C36 H36 . . 120.1 ?
C32 C37 C36 . . 120.3(3) ?
C32 C37 H37 . . 119.8 ?
C36 C37 H37 . . 119.8 ?
O2 C38 O1 . . 124.5(2) ?
O2 C38 C39 . . 125.1(2) ?
O1 C38 C39 . . 110.4(2) ?
C38 C39 H39A . . 109.5 ?
C38 C39 H39B . . 109.5 ?
H39A C39 H39B . . 109.5 ?
C38 C39 H39C . . 109.5 ?
H39A C39 H39C . . 109.5 ?
H39B C39 H39C . . 109.5 ?

loop_
_geom_bond_atom_site_label_1
_geom_bond_atom_site_label_2
_geom_bond_site_symmetry_2
_geom_bond_distance
_geom_bond_publ_flag
O1 C38 . 1.357(3) ?
O1 C3 . 1.463(3) ?
O2 C38 . 1.210(3) ?
O3 C12 . 1.218(3) ?
O4 C28 . 1.208(3) ?
O5 C28 . 1.353(3) ?
O5 C31 . 1.465(3) ?
C1 C2 . 1.537(3) ?
C1 C6 . 1.546(3) ?
C1 H1A . 0.9900 ?
C1 H1B . 0.9900 ?
C2 C3 . 1.514(3) ?
C2 H2A . 0.9900 ?
C2 H2B . 0.9900 ?
C3 C4 . 1.540(3) ?
C3 H3 . 1.0000 ?
C4 C24 . 1.536(3) ?
C4 C23 . 1.540(3) ?
C4 C5 . 1.570(3) ?
C5 C10 . 1.536(3) ?
C5 C6 . 1.562(3) ?
C5 H5 . 1.0000 ?
C6 C25 . 1.545(3) ?
C6 C7 . 1.578(3) ?
C7 C11 . 1.540(3) ?
C7 C8 . 1.563(3) ?
C7 H7 . 1.0000 ?
C8 C9 . 1.544(3) ?
C8 C26 . 1.554(3) ?
C8 C14 . 1.601(3) ?
C9 C10 . 1.533(3) ?
C9 H9A . 0.9900 ?
C9 H9B . 0.9900 ?
C10 H10A . 0.9900 ?
C10 H10B . 0.9900 ?
C11 C12 . 1.527(3) ?
C11 H11A . 0.9900 ?
C11 H11B . 0.9900 ?
C12 C13 . 1.516(3) ?
C13 C18 . 1.553(3) ?
C13 C14 . 1.557(3) ?
C13 H13 . 1.0000 ?
C14 C27 . 1.554(3) ?
C14 C15 . 1.554(3) ?
C15 C16 . 1.542(3) ?
C15 H15A . 0.9900 ?
C15 H15B . 0.9900 ?
C16 C17 . 1.536(3) ?
C16 H16A . 0.9900 ?
C16 H16B . 0.9900 ?
C17 C28 . 1.535(3) ?
C17 C18 . 1.551(3) ?
C17 C22 . 1.552(3) ?
C18 C19 . 1.538(3) ?
C18 H18 . 1.0000 ?
C19 C20 . 1.543(3) ?
C19 H19A . 0.9900 ?
C19 H19B . 0.9900 ?
C20 C29 . 1.535(4) ?
C20 C30 . 1.539(4) ?
C20 C21 . 1.543(3) ?
C21 C22 . 1.529(3) ?
C21 H21A . 0.9900 ?
C21 H21B . 0.9900 ?
C22 H22A . 0.9900 ?
C22 H22B . 0.9900 ?
C23 H23A . 0.9800 ?
C23 H23B . 0.9800 ?
C23 H23C . 0.9800 ?
C24 H24A . 0.9800 ?
C24 H24B . 0.9800 ?
C24 H24C . 0.9800 ?
C25 H25A . 0.9800 ?
C25 H25B . 0.9800 ?
C25 H25C . 0.9800 ?
C26 H26A . 0.9800 ?
C26 H26B . 0.9800 ?
C26 H26C . 0.9800 ?
C27 H27A . 0.9800 ?
C27 H27B . 0.9800 ?
C27 H27C . 0.9800 ?
C29 H29A . 0.9800 ?
C29 H29B . 0.9800 ?
C29 H29C . 0.9800 ?
C30 H30A . 0.9800 ?
C30 H30B . 0.9800 ?
C30 H30C . 0.9800 ?
C31 C32 . 1.502(3) ?
C31 H31A . 0.9900 ?
C31 H31B . 0.9900 ?
C32 C37 . 1.387(4) ?
C32 C33 . 1.388(4) ?
C33 C34 . 1.391(4) ?
C33 H33 . 0.9500 ?
C34 C35 . 1.379(4) ?
C34 H34 . 0.9500 ?
C35 C36 . 1.382(4) ?
C35 H35 . 0.9500 ?
C36 C37 . 1.394(4) ?
C36 H36 . 0.9500 ?
C37 H37 . 0.9500 ?
C38 C39 . 1.503(3) ?
C39 H39A . 0.9800 ?
C39 H39B . 0.9800 ?
C39 H39C . 0.9800 ?

loop_
_geom_torsion_atom_site_label_1
_geom_torsion_atom_site_label_2
_geom_torsion_atom_site_label_3
_geom_torsion_atom_site_label_4
_geom_torsion_site_symmetry_1
_geom_torsion_site_symmetry_2
_geom_torsion_site_symmetry_3
_geom_torsion_site_symmetry_4
_geom_torsion
_geom_torsion_publ_flag
C6 C1 C2 C3 . . . . -57.7(3) ?
C38 O1 C3 C2 . . . . 124.9(2) ?
C38 O1 C3 C4 . . . . -111.5(2) ?
C1 C2 C3 O1 . . . . -177.77(19) ?
C1 C2 C3 C4 . . . . 61.5(3) ?
O1 C3 C4 C24 . . . . -51.8(3) ?
C2 C3 C4 C24 . . . . 68.4(3) ?
O1 C3 C4 C23 . . . . 66.5(2) ?
C2 C3 C4 C23 . . . . -173.21(19) ?
O1 C3 C4 C5 . . . . -177.16(18) ?
C2 C3 C4 C5 . . . . -56.9(2) ?
C24 C4 C5 C10 . . . . 60.5(3) ?
C23 C4 C5 C10 . . . . -60.3(3) ?
C3 C4 C5 C10 . . . . -175.7(2) ?
C24 C4 C5 C6 . . . . -71.1(3) ?
C23 C4 C5 C6 . . . . 168.2(2) ?
C3 C4 C5 C6 . . . . 52.8(3) ?
C2 C1 C6 C25 . . . . -73.3(2) ?
C2 C1 C6 C5 . . . . 51.3(3) ?
C2 C1 C6 C7 . . . . 164.3(2) ?
C10 C5 C6 C25 . . . . -63.7(2) ?
C4 C5 C6 C25 . . . . 69.6(3) ?
C10 C5 C6 C1 . . . . 175.72(18) ?
C4 C5 C6 C1 . . . . -50.9(3) ?
C10 C5 C6 C7 . . . . 61.1(2) ?
C4 C5 C6 C7 . . . . -165.52(19) ?
C25 C6 C7 C11 . . . . -59.2(3) ?
C1 C6 C7 C11 . . . . 59.9(3) ?
C5 C6 C7 C11 . . . . 175.05(19) ?
C25 C6 C7 C8 . . . . 72.5(3) ?
C1 C6 C7 C8 . . . . -168.4(2) ?
C5 C6 C7 C8 . . . . -53.3(3) ?
C11 C7 C8 C9 . . . . 178.83(19) ?
C6 C7 C8 C9 . . . . 45.8(3) ?
C11 C7 C8 C26 . . . . 60.4(2) ?
C6 C7 C8 C26 . . . . -72.6(3) ?
C11 C7 C8 C14 . . . . -60.8(2) ?
C6 C7 C8 C14 . . . . 166.19(19) ?
C26 C8 C9 C10 . . . . 76.6(2) ?
C7 C8 C9 C10 . . . . -44.8(3) ?
C14 C8 C9 C10 . . . . -162.80(19) ?
C8 C9 C10 C5 . . . . 55.7(3) ?
C6 C5 C10 C9 . . . . -65.2(3) ?
C4 C5 C10 C9 . . . . 160.1(2) ?
C8 C7 C11 C12 . . . . 45.3(3) ?
C6 C7 C11 C12 . . . . -179.96(19) ?
C7 C11 C12 O3 . . . . 149.9(2) ?
C7 C11 C12 C13 . . . . -35.4(3) ?
O3 C12 C13 C18 . . . . -8.7(3) ?
C11 C12 C13 C18 . . . . 176.7(2) ?
O3 C12 C13 C14 . . . . -143.7(2) ?
C11 C12 C13 C14 . . . . 41.7(3) ?
C12 C13 C14 C27 . . . . 63.6(2) ?
C18 C13 C14 C27 . . . . -69.7(2) ?
C12 C13 C14 C15 . . . . -177.79(19) ?
C18 C13 C14 C15 . . . . 49.0(3) ?
C12 C13 C14 C8 . . . . -57.4(2) ?
C18 C13 C14 C8 . . . . 169.39(18) ?
C9 C8 C14 C27 . . . . 66.2(2) ?
C26 C8 C14 C27 . . . . -175.96(17) ?
C7 C8 C14 C27 . . . . -54.4(2) ?
C9 C8 C14 C15 . . . . -53.3(2) ?
C26 C8 C14 C15 . . . . 64.6(2) ?
C7 C8 C14 C15 . . . . -173.87(19) ?
C9 C8 C14 C13 . . . . -172.22(18) ?
C26 C8 C14 C13 . . . . -54.3(2) ?
C7 C8 C14 C13 . . . . 67.2(2) ?
C27 C14 C15 C16 . . . . 72.6(2) ?
C13 C14 C15 C16 . . . . -48.2(3) ?
C8 C14 C15 C16 . . . . -166.6(2) ?
C14 C15 C16 C17 . . . . 55.9(3) ?
C15 C16 C17 C28 . . . . 62.7(2) ?
C15 C16 C17 C18 . . . . -58.7(3) ?
C15 C16 C17 C22 . . . . 178.55(19) ?
C28 C17 C18 C19 . . . . 166.22(19) ?
C16 C17 C18 C19 . . . . -72.1(2) ?
C22 C17 C18 C19 . . . . 51.7(3) ?
C28 C17 C18 C13 . . . . -65.7(2) ?
C16 C17 C18 C13 . . . . 55.9(3) ?
C22 C17 C18 C13 . . . . 179.73(19) ?
C12 C13 C18 C19 . . . . -61.1(3) ?
C14 C13 C18 C19 . . . . 71.7(2) ?
C12 C13 C18 C17 . . . . 173.25(19) ?
C14 C13 C18 C17 . . . . -53.9(3) ?
C17 C18 C19 C20 . . . . -56.2(3) ?
C13 C18 C19 C20 . . . . 178.95(19) ?
C18 C19 C20 C29 . . . . 173.4(2) ?
C18 C19 C20 C30 . . . . -67.1(3) ?
C18 C19 C20 C21 . . . . 55.7(3) ?
C29 C20 C21 C22 . . . . -171.2(2) ?
C30 C20 C21 C22 . . . . 68.9(3) ?
C19 C20 C21 C22 . . . . -54.0(3) ?
C20 C21 C22 C17 . . . . 54.9(3) ?
C28 C17 C22 C21 . . . . -170.27(19) ?
C16 C17 C22 C21 . . . . 70.3(2) ?
C18 C17 C22 C21 . . . . -52.3(3) ?
C31 O5 C28 O4 . . . . -0.4(4) ?
C31 O5 C28 C17 . . . . 176.0(2) ?
C16 C17 C28 O4 . . . . -137.1(2) ?
C18 C17 C28 O4 . . . . -15.8(3) ?
C22 C17 C28 O4 . . . . 102.4(3) ?
C16 C17 C28 O5 . . . . 46.6(3) ?
C18 C17 C28 O5 . . . . 167.90(18) ?
C22 C17 C28 O5 . . . . -73.9(2) ?
C28 O5 C31 C32 . . . . -174.5(2) ?
O5 C31 C32 C37 . . . . 91.0(3) ?
O5 C31 C32 C33 . . . . -89.4(3) ?
C37 C32 C33 C34 . . . . -0.2(4) ?
C31 C32 C33 C34 . . . . -179.9(3) ?
C32 C33 C34 C35 . . . . 0.2(4) ?
C33 C34 C35 C36 . . . . 0.7(5) ?
C34 C35 C36 C37 . . . . -1.5(5) ?
C33 C32 C37 C36 . . . . -0.5(4) ?
C31 C32 C37 C36 . . . . 179.1(3) ?
C35 C36 C37 C32 . . . . 1.4(5) ?
C3 O1 C38 O2 . . . . -6.1(3) ?
C3 O1 C38 C39 . . . . 173.1(2) ?

loop_
_cod_related_entry_id
_cod_related_entry_database
_cod_related_entry_code
1 ChemSpider 30656676
